data_7706429
loop_
_publ_author_name
'Sapianik, Aleksandr A.'
'Barsukova, Marina O.'
'Kovalenko, Konstantin A.'
'Samsonenko, Denis G.'
'Fedin, Vladimir P.'

_publ_section_title
;
 Heterometallic MOFs constructed from thiophene and furandicarboxylate
 ligands for heavy metal luminescence sensing.
;
_journal_issue 8
_journal_name_full 'Dalton transactions (Cambridge, England : 2003)'
_journal_page_first 2807
_journal_page_last 2814
_journal_paper_doi 10.1039/d0dt04047a
_journal_volume 50
_journal_year 2021
_chemical_formula_sum 'C20 H28 Li N3 O11 S2 Zn'
_chemical_formula_weight 622.88
_space_group_crystal_system orthorhombic
_space_group_IT_number 56
_space_group_name_Hall '-P 2ab 2ac'
_space_group_name_H-M_alt 'P c c n'
_atom_sites_solution_hydrogens geom
_atom_sites_solution_primary dual
_atom_sites_solution_secondary difmap
_audit_creation_method SHELXL-2018/3
_audit_update_record
;
2020-12-17 deposited with the CCDC.	2021-01-14 downloaded from the CCDC.
;
_cell_angle_alpha 90
_cell_angle_beta 90
_cell_angle_gamma 90
_cell_formula_units_Z 8
_cell_length_a 17.1879(3)
_cell_length_b 21.8520(4)
_cell_length_c 18.7739(4)
_cell_measurement_reflns_used 10309
_cell_measurement_temperature 130(2)
_cell_measurement_theta_max 28.50
_cell_measurement_theta_min 3.80
_cell_volume 7051.3(2)
_computing_cell_refinement 'CrysAlisPro 1.171.38.46 (Rigaku OD, 2015)'
_computing_data_collection 'CrysAlisPro 1.171.38.46 (Rigaku OD, 2015)'
_computing_data_reduction 'CrysAlisPro 1.171.38.46 (Rigaku OD, 2015)'
_computing_molecular_graphics 'ShelXle (H\"ubschle, 2011)'
_computing_publication_material 'CIFTAB (Sheldrick, 2015)'
_computing_structure_refinement 'SHELXL-2018 (Sheldrick, 2015)'
_computing_structure_solution 'SHELXT-2018 (Sheldrick, 2015)'
_diffrn_ambient_temperature 130(2)
_diffrn_detector 'CCD plate'
_diffrn_detector_area_resol_mean 10.6
_diffrn_detector_type AtlasS2
_diffrn_measured_fraction_theta_full 0.995
_diffrn_measured_fraction_theta_max 0.829
_diffrn_measurement_device 'four-circle diffractometer'
_diffrn_measurement_device_type 'New Xcalibur, AtlasS2'
_diffrn_measurement_method '\w scans'
_diffrn_radiation_monochromator graphite
_diffrn_radiation_probe x-ray
_diffrn_radiation_source 'fine-focus sealed tube'
_diffrn_radiation_type MoK\a
_diffrn_radiation_wavelength 0.71073
_diffrn_reflns_av_R_equivalents 0.0186
_diffrn_reflns_av_unetI/netI 0.0228
_diffrn_reflns_Laue_measured_fraction_full 0.995
_diffrn_reflns_Laue_measured_fraction_max 0.829
_diffrn_reflns_limit_h_max 22
_diffrn_reflns_limit_h_min -16
_diffrn_reflns_limit_k_max 29
_diffrn_reflns_limit_k_min -24
_diffrn_reflns_limit_l_max 22
_diffrn_reflns_limit_l_min -14
_diffrn_reflns_number 23124
_diffrn_reflns_point_group_measured_fraction_full 0.995
_diffrn_reflns_point_group_measured_fraction_max 0.829
_diffrn_reflns_theta_full 25.500
_diffrn_reflns_theta_max 28.852
_diffrn_reflns_theta_min 3.346
_diffrn_source 'sealed X-ray tube'
_exptl_absorpt_coefficient_mu 0.861
_exptl_absorpt_correction_T_max 1.00000
_exptl_absorpt_correction_T_min 0.91876
_exptl_absorpt_correction_type multi-scan
_exptl_absorpt_process_details
;
CrysAlisPro 1.171.38.46 (Rigaku Oxford Diffraction, 2015)
Empirical absorption correction using spherical harmonics,
implemented in SCALE3 ABSPACK scaling algorithm.
;
_exptl_crystal_colour colorless
_exptl_crystal_density_diffrn 1.173
_exptl_crystal_description block
_exptl_crystal_F_000 2576
_exptl_crystal_size_max 0.29
_exptl_crystal_size_mid 0.27
_exptl_crystal_size_min 0.12
_refine_diff_density_max 1.453
_refine_diff_density_min -0.799
_refine_diff_density_rms 0.123
_refine_ls_extinction_method none
_refine_ls_goodness_of_fit_ref 1.083
_refine_ls_hydrogen_treatment constr
_refine_ls_matrix_type full
_refine_ls_number_parameters 488
_refine_ls_number_reflns 7674
_refine_ls_number_restraints 396
_refine_ls_restrained_S_all 1.083
_refine_ls_R_factor_all 0.0711
_refine_ls_R_factor_gt 0.0587
_refine_ls_shift/su_max 0.001
_refine_ls_shift/su_mean 0.000
_refine_ls_structure_factor_coef Fsqd
_refine_ls_weighting_details 'w=1/[\s^2^(Fo^2^)+(0.1339P)^2^+8.8677P] where P=(Fo^2^+2Fc^2^)/3'
_refine_ls_weighting_scheme calc
_refine_ls_wR_factor_gt 0.1932
_refine_ls_wR_factor_ref 0.2043
_reflns_Friedel_coverage 0.000
_reflns_number_gt 6296
_reflns_number_total 7674
_reflns_threshold_expression 'I > 2\s(I)'
_cod_data_source_file d0dt04047a2.cif
_cod_data_source_block mhy5_sq
_cod_depositor_comments 'Adding full bibliography for 7706429--7706431.cif.'
_cod_database_code 7706429
_shelx_shelxl_version_number 2018/3
_shelx_space_group_comment
;
The symmetry employed for this shelxl refinement is uniquely defined
by the following loop, which should always be used as a source of
symmetry information in preference to the above space-group names.
They are only intended as comments.
;
_shelx_estimated_absorpt_t_min 0.788
_shelx_estimated_absorpt_t_max 0.904

loop_
_space_group_symop_operation_xyz
'x, y, z'
'-x+1/2, -y+1/2, z'
'-x, y+1/2, -z+1/2'
'x+1/2, -y, -z+1/2'
'-x, -y, -z'
'x-1/2, y-1/2, -z'
'x, -y-1/2, z-1/2'
'-x-1/2, y, z-1/2'

loop_
_atom_site_label
_atom_site_type_symbol
_atom_site_fract_x
_atom_site_fract_y
_atom_site_fract_z
_atom_site_U_iso_or_equiv
_atom_site_adp_type
_atom_site_occupancy
_atom_site_site_symmetry_order
_atom_site_calc_flag
_atom_site_refinement_flags_posn
_atom_site_refinement_flags_adp
_atom_site_refinement_flags_occupancy
_atom_site_disorder_assembly
_atom_site_disorder_group
Li1 Li 0.3635(3) 0.4560(3) 0.3950(3) 0.0273(11) Uani 1 1 d . . . . .
Zn1 Zn 0.42752(2) 0.36899(2) 0.26422(2) 0.02054(15) Uani 1 1 d . . . . .
O11 O 0.46625(15) 0.48184(13) 0.36963(15) 0.0399(6) Uani 1 1 d . . . . .
O12 O 0.50256(16) 0.43507(12) 0.26870(14) 0.0363(6) Uani 1 1 d . . . . .
O13 O 0.82122(15) 0.61062(12) 0.26293(13) 0.0319(6) Uani 1 1 d . . . . .
O14 O 0.79686(15) 0.53499(12) 0.18531(14) 0.0351(6) Uani 1 1 d . . . . .
C11 C 0.5104(2) 0.47424(16) 0.31865(19) 0.0310(7) Uani 1 1 d . . . . .
C12 C 0.7810(2) 0.56743(16) 0.23753(18) 0.0282(7) Uani 1 1 d . . . . .
C13 C 0.5819(2) 0.51212(17) 0.3133(2) 0.0317(8) Uani 1 1 d . . . . .
C14 C 0.6040(2) 0.55977(19) 0.3547(2) 0.0427(10) Uani 1 1 d . . . . .
H14 H 0.574590 0.574655 0.393875 0.051 Uiso 1 1 calc R U . . .
C15 C 0.6761(2) 0.58479(19) 0.3329(2) 0.0426(10) Uani 1 1 d . . . . .
H15 H 0.700170 0.618708 0.355538 0.051 Uiso 1 1 calc R U . . .
C16 C 0.7070(2) 0.55519(16) 0.27606(19) 0.0301(7) Uani 1 1 d . . . . .
S1 S 0.64778(5) 0.49719(4) 0.24706(5) 0.0304(2) Uani 1 1 d . . . . .
O21 O 0.36869(15) 0.36960(11) 0.41495(14) 0.0325(6) Uani 1 1 d . . . . .
O22 O 0.44541(15) 0.31376(12) 0.34396(13) 0.0326(5) Uani 1 1 d . . . . .
O23 O 0.37179(15) 0.24081(11) 0.68761(13) 0.0332(6) Uani 1 1 d . . . . .
O24 O 0.46407(14) 0.16964(11) 0.67580(12) 0.0307(5) Uani 1 1 d . . . . .
C21 C 0.41347(19) 0.32622(15) 0.40362(18) 0.0262(7) Uani 1 1 d . . . . .
C22 C 0.42284(18) 0.21397(15) 0.65352(18) 0.0246(7) Uani 1 1 d . . . . .
C23 C 0.43286(19) 0.28385(16) 0.46276(17) 0.0257(7) Uani 1 1 d . . . . .
C24 C 0.4861(2) 0.23839(19) 0.4643(2) 0.0399(9) Uani 1 1 d . . . . .
H24 H 0.517619 0.227317 0.424728 0.048 Uiso 1 1 calc R U . . .
C25 C 0.4897(2) 0.2091(2) 0.5316(2) 0.0413(9) Uani 1 1 d . . . . .
H25 H 0.523631 0.175997 0.542249 0.050 Uiso 1 1 calc R U . . .
C26 C 0.43881(19) 0.23382(15) 0.57929(18) 0.0254(7) Uani 1 1 d . . . . .
S2 S 0.38635(5) 0.29248(4) 0.54302(4) 0.0257(2) Uani 1 1 d . . . . .
O1D O 0.32621(17) 0.50042(14) 0.47613(15) 0.0455(7) Uani 1 1 d D U . . .
C11D C 0.3214(3) 0.5399(3) 0.5233(3) 0.0472(13) Uani 0.752(6) 1 d D U P A 1
H11D H 0.279040 0.536395 0.555597 0.057 Uiso 0.752(6) 1 calc R U P A 1
N1D N 0.3701(3) 0.5869(2) 0.5332(3) 0.0472(12) Uani 0.752(6) 1 d D U P A 1
C12D C 0.4373(3) 0.5943(3) 0.4877(4) 0.0543(16) Uani 0.752(6) 1 d D U P A 1
H12A H 0.441777 0.637329 0.473409 0.081 Uiso 0.752(6) 1 calc R U P A 1
H12B H 0.431363 0.568688 0.445262 0.081 Uiso 0.752(6) 1 calc R U P A 1
H12C H 0.484223 0.582087 0.513681 0.081 Uiso 0.752(6) 1 calc R U P A 1
C13D C 0.3590(5) 0.6292(3) 0.5920(4) 0.0542(17) Uani 0.752(6) 1 d D U P A 1
H13A H 0.347526 0.670046 0.573245 0.081 Uiso 0.752(6) 1 calc R U P A 1
H13B H 0.406437 0.630773 0.620866 0.081 Uiso 0.752(6) 1 calc R U P A 1
H13C H 0.315454 0.615223 0.621537 0.081 Uiso 0.752(6) 1 calc R U P A 1
C11A C 0.3669(8) 0.5423(7) 0.5021(9) 0.047(2) Uani 0.248(6) 1 d D U P A 2
H11A H 0.418279 0.548168 0.484847 0.057 Uiso 0.248(6) 1 calc R U P A 2
N1A N 0.3399(8) 0.5792(7) 0.5538(9) 0.050(2) Uani 0.248(6) 1 d D U P A 2
C12A C 0.2631(8) 0.5682(8) 0.5818(10) 0.051(3) Uani 0.248(6) 1 d D U P A 2
H12D H 0.252840 0.596778 0.620973 0.076 Uiso 0.248(6) 1 calc R U P A 2
H12E H 0.259831 0.526110 0.599538 0.076 Uiso 0.248(6) 1 calc R U P A 2
H12F H 0.224512 0.574308 0.544099 0.076 Uiso 0.248(6) 1 calc R U P A 2
C13A C 0.3808(13) 0.6347(10) 0.5706(15) 0.057(3) Uani 0.248(6) 1 d D U P A 2
H13D H 0.345846 0.669771 0.564583 0.086 Uiso 0.248(6) 1 calc R U P A 2
H13E H 0.425555 0.639191 0.538625 0.086 Uiso 0.248(6) 1 calc R U P A 2
H13F H 0.399038 0.633117 0.620031 0.086 Uiso 0.248(6) 1 calc R U P A 2
N1 N 0.250000 0.250000 0.7809(2) 0.0324(9) Uani 1 2 d S T P . .
H1AB H 0.285407 0.231174 0.752262 0.039 Uiso 0.5 1 calc R U P . .
H1AC H 0.214593 0.268826 0.752262 0.039 Uiso 0.5 1 calc R U P . .
C1 C 0.2904(2) 0.29703(17) 0.8238(2) 0.0379(8) Uani 1 1 d D . . . .
H1A H 0.328626 0.277236 0.854962 0.057 Uiso 1 1 calc R U . . .
H1B H 0.252354 0.319201 0.852869 0.057 Uiso 1 1 calc R U . . .
H1C H 0.317043 0.325798 0.792043 0.057 Uiso 1 1 calc R U . . .
N2 N 0.6827(9) 0.1448(7) 0.6295(8) 0.082(3) Uani 0.386(8) 1 d D U P B 1
H2D H 0.684328 0.176518 0.598143 0.098 Uiso 0.386(8) 1 calc R U P B 1
H2DE H 0.732689 0.131731 0.634594 0.098 Uiso 0.386(8) 1 calc R U P B 1
C2 C 0.6437(8) 0.0975(6) 0.5942(8) 0.070(3) Uani 0.386(8) 1 d D U P B 1
H2A H 0.644094 0.105341 0.542843 0.105 Uiso 0.386(8) 1 calc R U P B 1
H2B H 0.589761 0.095525 0.611117 0.105 Uiso 0.386(8) 1 calc R U P B 1
H2C H 0.669746 0.058532 0.604050 0.105 Uiso 0.386(8) 1 calc R U P B 1
C3 C 0.6623(9) 0.1706(6) 0.6952(8) 0.076(4) Uani 0.386(8) 1 d D U P B 1
H3A H 0.630725 0.207288 0.687159 0.114 Uiso 0.386(8) 1 calc R U P B 1
H3B H 0.709514 0.181632 0.721384 0.114 Uiso 0.386(8) 1 calc R U P B 1
H3C H 0.632227 0.140813 0.722902 0.114 Uiso 0.386(8) 1 calc R U P B 1
N3 N 0.666(3) 0.1258(14) 0.582(2) 0.073(4) Uani 0.114(8) 1 d D U P B 2
H3D H 0.618224 0.142852 0.586607 0.088 Uiso 0.114(8) 1 calc R U P B 2
H3DE H 0.692667 0.149664 0.550535 0.088 Uiso 0.114(8) 1 calc R U P B 2
C4 C 0.655(3) 0.0699(17) 0.548(2) 0.066(5) Uani 0.114(8) 1 d D U P B 2
H4A H 0.611622 0.073716 0.513768 0.099 Uiso 0.114(8) 1 calc R U P B 2
H4B H 0.642088 0.038388 0.583031 0.099 Uiso 0.114(8) 1 calc R U P B 2
H4C H 0.702175 0.058285 0.522174 0.099 Uiso 0.114(8) 1 calc R U P B 2
C5 C 0.703(4) 0.134(2) 0.648(3) 0.071(4) Uani 0.114(8) 1 d D U P B 2
H5A H 0.664984 0.129171 0.686208 0.107 Uiso 0.114(8) 1 calc R U P B 2
H5B H 0.724929 0.175726 0.649903 0.107 Uiso 0.114(8) 1 calc R U P B 2
H5C H 0.744780 0.104232 0.653242 0.107 Uiso 0.114(8) 1 calc R U P B 2
O2D O 0.0318(10) 0.4721(8) 0.5452(9) 0.089(2) Uani 0.307(3) 1 d D U P C 1
C21D C 0.0960(14) 0.4477(14) 0.5602(8) 0.079(2) Uani 0.307(3) 1 d D U P C 1
H21D H 0.116893 0.447690 0.607095 0.095 Uiso 0.307(3) 1 calc R U P C 1
O2A O 0.0738(10) 0.4975(8) 0.5552(10) 0.090(2) Uani 0.307(3) 1 d D U P C 2
C21A C 0.1092(17) 0.4485(12) 0.5652(8) 0.0796(19) Uani 0.307(3) 1 d D U P C 2
H21A H 0.118404 0.431775 0.611185 0.096 Uiso 0.307(3) 1 calc R U P C 2
N2D N 0.1331(5) 0.4215(4) 0.5044(4) 0.0780(16) Uani 0.613(5) 1 d D U P . .
C22D C 0.1951(7) 0.3745(5) 0.5147(6) 0.081(2) Uani 0.613(5) 1 d . U P C .
H22A H 0.185509 0.339804 0.482823 0.121 Uiso 0.613(5) 1 calc R U P . .
H22B H 0.194578 0.360403 0.564202 0.121 Uiso 0.613(5) 1 calc R U P . .
H22C H 0.245940 0.392541 0.503739 0.121 Uiso 0.613(5) 1 calc R U P . .
C23D C 0.1281(7) 0.4310(6) 0.4346(7) 0.0896(17) Uani 0.613(5) 1 d . U P C .
H23A H 0.173465 0.413049 0.410874 0.134 Uiso 0.613(5) 1 calc R U P . .
H23B H 0.126585 0.475114 0.425205 0.134 Uiso 0.613(5) 1 calc R U P . .
H23C H 0.080556 0.411918 0.416283 0.134 Uiso 0.613(5) 1 calc R U P . .
O3D O 0.0483(8) 0.3865(6) 0.3800(7) 0.092(2) Uani 0.387(5) 1 d D U P . .
C31D C -0.0113(9) 0.4055(8) 0.3478(8) 0.092(2) Uani 0.387(5) 1 d D U P . .
H31D H -0.033438 0.442500 0.365019 0.110 Uiso 0.387(5) 1 calc R U P . .
N3D N -0.0471(7) 0.3795(5) 0.2923(6) 0.090(2) Uani 0.387(5) 1 d D U P . .
C32D C -0.0179(10) 0.3261(6) 0.2593(8) 0.078(2) Uani 0.387(5) 1 d D U P . .
H32A H -0.009317 0.334071 0.208549 0.118 Uiso 0.387(5) 1 calc R U P . .
H32B H -0.055601 0.292768 0.264760 0.118 Uiso 0.387(5) 1 calc R U P . .
H32C H 0.031392 0.314424 0.281722 0.118 Uiso 0.387(5) 1 calc R U P . .
C33D C -0.1106(9) 0.4147(7) 0.2669(9) 0.087(3) Uani 0.387(5) 1 d D U P . .
H33A H -0.133129 0.394735 0.224909 0.130 Uiso 0.387(5) 1 calc R U P . .
H33B H -0.092324 0.455682 0.253862 0.130 Uiso 0.387(5) 1 calc R U P . .
H33C H -0.150188 0.417992 0.304216 0.130 Uiso 0.387(5) 1 calc R U P . .

loop_
_atom_site_aniso_label
_atom_site_aniso_U_11
_atom_site_aniso_U_22
_atom_site_aniso_U_33
_atom_site_aniso_U_23
_atom_site_aniso_U_13
_atom_site_aniso_U_12
Li1 0.027(3) 0.032(3) 0.024(3) -0.002(2) 0.001(2) -0.002(2)
Zn1 0.0205(2) 0.0236(2) 0.0175(2) -0.00080(12) -0.00112(12) -0.00259(13)
O11 0.0316(13) 0.0484(15) 0.0397(15) -0.0092(12) 0.0109(11) -0.0173(12)
O12 0.0359(13) 0.0369(14) 0.0360(15) -0.0086(11) 0.0035(11) -0.0154(12)
O13 0.0266(12) 0.0344(13) 0.0349(14) -0.0050(10) 0.0074(10) -0.0066(11)
O14 0.0380(13) 0.0322(12) 0.0352(14) -0.0050(11) 0.0136(11) -0.0051(11)
C11 0.0307(17) 0.0317(17) 0.0304(18) -0.0014(14) 0.0014(14) -0.0081(15)
C12 0.0274(16) 0.0261(16) 0.0312(18) 0.0030(13) 0.0068(13) -0.0023(14)
C13 0.0314(16) 0.0350(18) 0.0287(18) -0.0030(14) 0.0078(14) -0.0086(15)
C14 0.0375(19) 0.046(2) 0.045(2) -0.0167(18) 0.0193(17) -0.0178(18)
C15 0.0395(19) 0.042(2) 0.046(2) -0.0189(18) 0.0180(17) -0.0199(18)
C16 0.0289(16) 0.0280(16) 0.0335(18) -0.0056(13) 0.0064(14) -0.0074(14)
S1 0.0336(5) 0.0287(4) 0.0289(4) -0.0065(3) 0.0075(3) -0.0094(3)
O21 0.0328(13) 0.0318(13) 0.0330(14) 0.0088(10) 0.0011(11) 0.0018(10)
O22 0.0431(13) 0.0361(13) 0.0187(12) 0.0037(10) -0.0022(10) 0.0027(11)
O23 0.0400(13) 0.0335(13) 0.0259(12) 0.0012(10) 0.0118(11) 0.0032(11)
O24 0.0323(12) 0.0383(13) 0.0214(12) 0.0069(10) 0.0022(10) 0.0040(11)
C21 0.0260(15) 0.0274(16) 0.0251(17) 0.0056(13) -0.0050(13) -0.0067(13)
C22 0.0250(14) 0.0281(16) 0.0206(16) 0.0028(12) -0.0015(12) -0.0031(13)
C23 0.0297(16) 0.0299(16) 0.0175(15) 0.0025(12) -0.0008(12) -0.0014(13)
C24 0.047(2) 0.051(2) 0.0217(17) 0.0074(15) 0.0098(16) 0.0176(19)
C25 0.043(2) 0.052(2) 0.0283(19) 0.0107(16) 0.0074(16) 0.0231(19)
C26 0.0271(15) 0.0280(16) 0.0211(16) 0.0030(12) 0.0008(12) 0.0023(13)
S2 0.0293(4) 0.0254(4) 0.0224(4) 0.0023(3) 0.0036(3) 0.0032(3)
O1D 0.0472(15) 0.0512(16) 0.0382(15) -0.0152(13) 0.0089(13) -0.0046(14)
C11D 0.045(3) 0.054(3) 0.043(3) -0.011(2) 0.002(2) 0.001(2)
N1D 0.043(2) 0.055(3) 0.043(3) -0.017(2) -0.001(2) -0.001(2)
C12D 0.047(3) 0.060(3) 0.056(3) -0.018(3) 0.002(3) -0.014(3)
C13D 0.060(4) 0.057(3) 0.046(4) -0.022(3) 0.003(3) -0.002(3)
C11A 0.045(4) 0.054(4) 0.043(4) -0.012(4) 0.002(4) -0.003(4)
N1A 0.050(5) 0.054(4) 0.045(5) -0.015(4) -0.003(4) 0.001(4)
C12A 0.049(6) 0.057(6) 0.047(6) -0.020(6) 0.003(6) 0.008(6)
C13A 0.056(6) 0.063(6) 0.052(6) -0.019(6) 0.000(6) -0.004(5)
N1 0.0283(19) 0.044(2) 0.025(2) 0.000 0.000 0.0112(19)
C1 0.0313(18) 0.038(2) 0.044(2) -0.0010(16) -0.0027(16) 0.0060(16)
N2 0.069(6) 0.069(6) 0.107(8) 0.008(6) 0.022(6) 0.005(5)
C2 0.061(6) 0.055(6) 0.093(8) 0.033(6) 0.001(6) 0.018(5)
C3 0.058(6) 0.058(7) 0.112(9) 0.011(6) 0.028(6) 0.006(5)
N3 0.060(7) 0.060(8) 0.099(9) 0.021(7) 0.006(7) 0.012(7)
C4 0.056(9) 0.048(9) 0.094(11) 0.029(8) -0.002(9) 0.014(8)
C5 0.057(7) 0.055(7) 0.100(9) 0.022(7) 0.013(7) 0.015(6)
O2D 0.097(4) 0.086(4) 0.085(4) -0.010(4) 0.023(4) 0.000(4)
C21D 0.090(4) 0.075(4) 0.073(4) -0.008(3) 0.024(3) 0.002(3)
O2A 0.101(4) 0.085(4) 0.084(4) -0.011(4) 0.024(4) -0.001(4)
C21A 0.090(4) 0.075(4) 0.073(4) -0.008(3) 0.024(3) 0.001(3)
N2D 0.090(3) 0.076(3) 0.069(3) -0.010(3) 0.025(3) -0.007(3)
C22D 0.080(4) 0.082(4) 0.081(4) -0.008(3) 0.023(4) -0.006(3)
C23D 0.097(4) 0.087(3) 0.085(3) -0.004(3) 0.022(3) 0.002(3)
O3D 0.101(4) 0.083(4) 0.092(4) 0.002(4) 0.026(4) 0.010(4)
C31D 0.098(4) 0.084(4) 0.093(4) 0.002(4) 0.028(4) 0.014(4)
N3D 0.094(5) 0.083(4) 0.092(5) 0.000(4) 0.029(4) 0.023(4)
C32D 0.084(5) 0.070(5) 0.081(5) 0.002(4) 0.029(4) 0.031(4)
C33D 0.090(5) 0.077(5) 0.093(5) 0.012(5) 0.035(5) 0.025(5)

loop_
_atom_type_symbol
_atom_type_description
_atom_type_scat_dispersion_real
_atom_type_scat_dispersion_imag
_atom_type_scat_source
C C 0.0033 0.0016 'International Tables Vol C Tables 4.2.6.8 and 6.1.1.4'
H H 0.0000 0.0000 'International Tables Vol C Tables 4.2.6.8 and 6.1.1.4'
Li Li -0.0003 0.0001 'International Tables Vol C Tables 4.2.6.8 and 6.1.1.4'
O O 0.0106 0.0060 'International Tables Vol C Tables 4.2.6.8 and 6.1.1.4'
S S 0.1246 0.1234 'International Tables Vol C Tables 4.2.6.8 and 6.1.1.4'
Zn Zn 0.2839 1.4301 'International Tables Vol C Tables 4.2.6.8 and 6.1.1.4'
N N 0.0061 0.0033 'International Tables Vol C Tables 4.2.6.8 and 6.1.1.4'

loop_
_geom_angle_atom_site_label_1
_geom_angle_atom_site_label_2
_geom_angle_atom_site_label_3
_geom_angle
_geom_angle_site_symmetry_1
_geom_angle_site_symmetry_3
_geom_angle_publ_flag
O11 Li1 Zn1 71.14(18) . . ?
O11 Li1 O21 107.2(3) . . ?
O11 Li1 O1D 110.9(3) . . ?
O11 Li1 C11A 87.7(4) . . ?
O14 Li1 Zn1 70.76(18) 4_465 . ?
O14 Li1 O11 109.1(3) 4_465 . ?
O14 Li1 O21 106.5(3) 4_465 . ?
O14 Li1 O1D 112.0(3) 4_465 . ?
O14 Li1 C11A 121.2(5) 4_465 . ?
O21 Li1 Zn1 64.16(17) . . ?
O21 Li1 C11A 121.9(5) . . ?
O1D Li1 Zn1 175.1(3) . . ?
O1D Li1 O21 111.0(3) . . ?
O1D Li1 C11A 23.2(3) . . ?
C11A Li1 Zn1 158.6(4) . . ?
O12 Zn1 Li1 76.12(12) . . ?
O12 Zn1 O13 117.72(12) . 4_465 ?
O12 Zn1 O22 108.86(12) . . ?
O12 Zn1 O24 98.27(10) . 7_565 ?
O13 Zn1 Li1 75.53(12) 4_465 . ?
O13 Zn1 O24 100.19(10) 4_465 7_565 ?
O22 Zn1 Li1 80.63(13) . . ?
O22 Zn1 O13 119.40(11) . 4_465 ?
O22 Zn1 O24 109.43(11) . 7_565 ?
O24 Zn1 Li1 169.78(13) 7_565 . ?
C11 O11 Li1 136.2(3) . . ?
C11 O12 Zn1 127.0(2) . . ?
C12 O13 Zn1 125.8(2) . 4_565 ?
C12 O14 Li1 134.3(3) . 4_565 ?
O11 C11 O12 126.6(3) . . ?
O11 C11 C13 119.1(3) . . ?
O12 C11 C13 114.3(3) . . ?
O13 C12 C16 114.7(3) . . ?
O14 C12 O13 127.3(3) . . ?
O14 C12 C16 118.0(3) . . ?
C11 C13 S1 119.3(3) . . ?
C14 C13 C11 128.5(3) . . ?
C14 C13 S1 112.2(3) . . ?
C13 C14 H14 123.9 . . ?
C13 C14 C15 112.1(3) . . ?
C15 C14 H14 123.9 . . ?
C14 C15 H15 123.6 . . ?
C16 C15 C14 112.8(3) . . ?
C16 C15 H15 123.6 . . ?
C12 C16 S1 119.1(3) . . ?
C15 C16 C12 129.2(3) . . ?
C15 C16 S1 111.7(3) . . ?
C13 S1 C16 91.19(17) . . ?
C21 O21 Li1 138.1(3) . . ?
C21 O22 Zn1 118.3(2) . . ?
C22 O24 Zn1 115.3(2) . 7_566 ?
O21 C21 O22 125.5(3) . . ?
O21 C21 C23 119.2(3) . . ?
O22 C21 C23 115.3(3) . . ?
O23 C22 O24 126.0(3) . . ?
O23 C22 C26 118.6(3) . . ?
O24 C22 C26 115.4(3) . . ?
C21 C23 S2 118.9(3) . . ?
C24 C23 C21 128.8(3) . . ?
C24 C23 S2 112.2(3) . . ?
C23 C24 H24 123.8 . . ?
C23 C24 C25 112.3(3) . . ?
C25 C24 H24 123.8 . . ?
C24 C25 H25 123.9 . . ?
C26 C25 C24 112.2(3) . . ?
C26 C25 H25 123.9 . . ?
C22 C26 S2 119.7(2) . . ?
C25 C26 C22 128.2(3) . . ?
C25 C26 S2 112.0(3) . . ?
C26 S2 C23 91.24(17) . . ?
C11D O1D Li1 160.6(4) . . ?
C11A O1D Li1 119.6(7) . . ?
O1D C11D H11D 116.9 . . ?
O1D C11D N1D 126.2(5) . . ?
N1D C11D H11D 116.9 . . ?
C11D N1D C12D 120.3(5) . . ?
C11D N1D C13D 120.7(5) . . ?
C12D N1D C13D 118.9(5) . . ?
N1D C12D H12A 109.5 . . ?
N1D C12D H12B 109.5 . . ?
N1D C12D H12C 109.5 . . ?
H12A C12D H12B 109.5 . . ?
H12A C12D H12C 109.5 . . ?
H12B C12D H12C 109.5 . . ?
N1D C13D H13A 109.5 . . ?
N1D C13D H13B 109.5 . . ?
N1D C13D H13C 109.5 . . ?
H13A C13D H13B 109.5 . . ?
H13A C13D H13C 109.5 . . ?
H13B C13D H13C 109.5 . . ?
Li1 C11A H11A 82.1 . . ?
O1D C11A Li1 37.2(5) . . ?
O1D C11A H11A 119.1 . . ?
O1D C11A N1A 121.9(13) . . ?
N1A C11A Li1 158.4(10) . . ?
N1A C11A H11A 119.1 . . ?
C11A N1A C12A 118.7(13) . . ?
C11A N1A C13A 119.7(14) . . ?
C13A N1A C12A 120.6(10) . . ?
N1A C12A H12D 109.5 . . ?
N1A C12A H12E 109.5 . . ?
N1A C12A H12F 109.5 . . ?
H12D C12A H12E 109.5 . . ?
H12D C12A H12F 109.5 . . ?
H12E C12A H12F 109.5 . . ?
N1A C13A H13D 109.5 . . ?
N1A C13A H13E 109.5 . . ?
N1A C13A H13F 109.5 . . ?
H13D C13A H13E 109.5 . . ?
H13D C13A H13F 109.5 . . ?
H13E C13A H13F 109.5 . . ?
H1AB N1 H1AC 107.7 . . ?
C1 N1 H1AB 108.8 . . ?
C1 N1 H1AB 108.8 2 . ?
C1 N1 H1AC 108.8 . . ?
C1 N1 H1AC 108.8 2 . ?
C1 N1 C1 114.0(4) . 2 ?
N1 C1 H1A 109.5 . . ?
N1 C1 H1B 109.5 . . ?
N1 C1 H1C 109.5 . . ?
H1A C1 H1B 109.5 . . ?
H1A C1 H1C 109.5 . . ?
H1B C1 H1C 109.5 . . ?
H2D N2 H2DE 106.2 . . ?
C2 N2 H2D 105.7 . . ?
C2 N2 H2DE 105.7 . . ?
C2 N2 C3 126.4(14) . . ?
C3 N2 H2D 105.7 . . ?
C3 N2 H2DE 105.7 . . ?
N2 C2 H2A 109.5 . . ?
N2 C2 H2B 109.5 . . ?
N2 C2 H2C 109.5 . . ?
H2A C2 H2B 109.5 . . ?
H2A C2 H2C 109.5 . . ?
H2B C2 H2C 109.5 . . ?
N2 C3 H3A 109.5 . . ?
N2 C3 H3B 109.5 . . ?
N2 C3 H3C 109.5 . . ?
H3A C3 H3B 109.5 . . ?
H3A C3 H3C 109.5 . . ?
H3B C3 H3C 109.5 . . ?
H3D N3 H3DE 106.2 . . ?
C4 N3 H3D 105.8 . . ?
C4 N3 H3DE 105.8 . . ?
C4 N3 C5 126.1(18) . . ?
C5 N3 H3D 105.8 . . ?
C5 N3 H3DE 105.8 . . ?
N3 C4 H4A 109.5 . . ?
N3 C4 H4B 109.5 . . ?
N3 C4 H4C 109.5 . . ?
H4A C4 H4B 109.5 . . ?
H4A C4 H4C 109.5 . . ?
H4B C4 H4C 109.5 . . ?
N3 C5 H5A 109.5 . . ?
N3 C5 H5B 109.5 . . ?
N3 C5 H5C 109.5 . . ?
H5A C5 H5B 109.5 . . ?
H5A C5 H5C 109.5 . . ?
H5B C5 H5C 109.5 . . ?
O2D C21D H21D 122.6 . . ?
O2D C21D N2D 114.8(15) . . ?
N2D C21D H21D 122.6 . . ?
O2A C21A H21A 123.3 . . ?
O2A C21A N2D 113.4(15) . . ?
N2D C21A H21A 123.3 . . ?
C21D N2D C22D 121.8(12) . . ?
C21A N2D C22D 114.1(11) . . ?
C23D N2D C21D 131.8(13) . . ?
C23D N2D C21A 138.2(13) . . ?
C23D N2D C22D 106.4(8) . . ?
N2D C22D H22A 109.5 . . ?
N2D C22D H22B 109.5 . . ?
N2D C22D H22C 109.5 . . ?
H22A C22D H22B 109.5 . . ?
H22A C22D H22C 109.5 . . ?
H22B C22D H22C 109.5 . . ?
N2D C23D H23A 109.5 . . ?
N2D C23D H23B 109.5 . . ?
N2D C23D H23C 109.5 . . ?
H23A C23D H23B 109.5 . . ?
H23A C23D H23C 109.5 . . ?
H23B C23D H23C 109.5 . . ?
O3D C31D H31D 116.3 . . ?
O3D C31D N3D 127.4(16) . . ?
N3D C31D H31D 116.3 . . ?
C31D N3D C32D 122.0(14) . . ?
C31D N3D C33D 112.7(13) . . ?
C32D N3D C33D 125.0(11) . . ?
N3D C32D H32A 109.5 . . ?
N3D C32D H32B 109.5 . . ?
N3D C32D H32C 109.5 . . ?
H32A C32D H32B 109.5 . . ?
H32A C32D H32C 109.5 . . ?
H32B C32D H32C 109.5 . . ?
N3D C33D H33A 109.5 . . ?
N3D C33D H33B 109.5 . . ?
N3D C33D H33C 109.5 . . ?
H33A C33D H33B 109.5 . . ?
H33A C33D H33C 109.5 . . ?
H33B C33D H33C 109.5 . . ?

loop_
_geom_bond_atom_site_label_1
_geom_bond_atom_site_label_2
_geom_bond_distance
_geom_bond_site_symmetry_2
_geom_bond_publ_flag
Li1 Zn1 3.294(6) . ?
Li1 O11 1.914(6) . ?
Li1 O14 1.905(6) 4_465 ?
Li1 O21 1.926(6) . ?
Li1 O1D 1.917(6) . ?
Li1 C11A 2.757(12) . ?
Zn1 O12 1.938(3) . ?
Zn1 O13 1.948(2) 4_465 ?
Zn1 O22 1.947(2) . ?
Zn1 O24 1.966(2) 7_565 ?
O11 C11 1.232(4) . ?
O12 C11 1.277(4) . ?
O13 C12 1.263(4) . ?
O14 C12 1.240(4) . ?
C11 C13 1.486(5) . ?
C12 C16 1.488(5) . ?
C13 C14 1.354(5) . ?
C13 S1 1.713(4) . ?
C14 H14 0.9500 . ?
C14 C15 1.414(5) . ?
C15 H15 0.9500 . ?
C15 C16 1.356(5) . ?
C16 S1 1.714(3) . ?
O21 C21 1.239(4) . ?
O22 C21 1.277(4) . ?
O23 C22 1.234(4) . ?
O24 C22 1.271(4) . ?
C21 C23 1.484(5) . ?
C22 C26 1.485(5) . ?
C23 C24 1.351(5) . ?
C23 S2 1.716(3) . ?
C24 H24 0.9500 . ?
C24 C25 1.419(5) . ?
C25 H25 0.9500 . ?
C25 C26 1.363(5) . ?
C26 S2 1.709(3) . ?
O1D C11D 1.239(6) . ?
O1D C11A 1.250(9) . ?
C11D H11D 0.9500 . ?
C11D N1D 1.339(7) . ?
N1D C12D 1.444(6) . ?
N1D C13D 1.452(6) . ?
C12D H12A 0.9800 . ?
C12D H12B 0.9800 . ?
C12D H12C 0.9800 . ?
C13D H13A 0.9800 . ?
C13D H13B 0.9800 . ?
C13D H13C 0.9800 . ?
C11A H11A 0.9500 . ?
C11A N1A 1.345(9) . ?
N1A C12A 1.440(8) . ?
N1A C13A 1.438(8) . ?
C12A H12D 0.9800 . ?
C12A H12E 0.9800 . ?
C12A H12F 0.9800 . ?
C13A H13D 0.9800 . ?
C13A H13E 0.9800 . ?
C13A H13F 0.9800 . ?
N1 H1AB 0.9100 . ?
N1 H1AC 0.9100 . ?
N1 C1 1.479(4) . ?
N1 C1 1.479(4) 2 ?
C1 H1A 0.9800 . ?
C1 H1B 0.9800 . ?
C1 H1C 0.9800 . ?
N2 H2D 0.9100 . ?
N2 H2DE 0.9100 . ?
N2 C2 1.399(11) . ?
N2 C3 1.400(11) . ?
C2 H2A 0.9800 . ?
C2 H2B 0.9800 . ?
C2 H2C 0.9800 . ?
C3 H3A 0.9800 . ?
C3 H3B 0.9800 . ?
C3 H3C 0.9800 . ?
N3 H3D 0.9100 . ?
N3 H3DE 0.9100 . ?
N3 C4 1.396(12) . ?
N3 C5 1.398(12) . ?
C4 H4A 0.9800 . ?
C4 H4B 0.9800 . ?
C4 H4C 0.9800 . ?
C5 H5A 0.9800 . ?
C5 H5B 0.9800 . ?
C5 H5C 0.9800 . ?
O2D C21D 1.257(10) . ?
C21D H21D 0.9500 . ?
C21D N2D 1.355(10) . ?
O2A C21A 1.246(10) . ?
C21A H21A 0.9500 . ?
C21A N2D 1.351(10) . ?
N2D C22D 1.491(14) . ?
N2D C23D 1.329(14) . ?
C22D H22A 0.9800 . ?
C22D H22B 0.9800 . ?
C22D H22C 0.9800 . ?
C23D H23A 0.9800 . ?
C23D H23B 0.9800 . ?
C23D H23C 0.9800 . ?
O3D C31D 1.259(10) . ?
C31D H31D 0.9500 . ?
C31D N3D 1.337(10) . ?
N3D C32D 1.412(8) . ?
N3D C33D 1.419(8) . ?
C32D H32A 0.9800 . ?
C32D H32B 0.9800 . ?
C32D H32C 0.9800 . ?
C33D H33A 0.9800 . ?
C33D H33B 0.9800 . ?
C33D H33C 0.9800 . ?
